data_4337044
loop_
_publ_author_name
'Yuji Hashimoto'
'Nobuto Yoshinari'
'Daisuke Naruse'
'Koichi Nozaki'
'Takumi Konno'

_publ_contact_author
;
     Takumi Konno
  Department of Chemistry, Graduate School of Science, Osaka University, 
Toyonaka, Osaka, 560-0043, Japan
;
_publ_contact_author_email ' konno@chem.sci.osaka-u.ac.jp '
_publ_contact_author_fax ' +81-6-6850-5765 '
_publ_contact_author_phone ' +81-6-6850-5765 '
_publ_section_title
;
 Synthesis, Structures, and Luminescence Properties of Interconvertible
 AuI2ZnII and AuI3ZnII Complexes with Mixed Bis(diphenylphosphino)methane
 and d-Penicillaminate
;
_journal_name_full 'Inorganic Chemistry'
_journal_page_first 14368
_journal_page_last 14375
_journal_paper_doi 10.1021/ic4024629
_journal_volume 52
_journal_year 2013
_chemical_absolute_configuration rm
_chemical_formula_moiety 'C60 H63 Au3 N2 O4 P4 S2, 10(H2 O)'
_chemical_formula_sum 'C60 H83 Au3 N2 O14 P4 S2'
_chemical_formula_weight 1835.25
_chemical_name_systematic
;
 ?
;
_space_group_IT_number 1
_symmetry_cell_setting triclinic
_symmetry_Int_Tables_number 1
_symmetry_space_group_name_Hall 'P 1'
_symmetry_space_group_name_H-M 'P 1'
_atom_sites_solution_hydrogens geom
_atom_sites_solution_primary direct
_atom_sites_solution_secondary difmap
_audit_creation_method SHELXL-97
_cell_angle_alpha 66.1100(10)
_cell_angle_beta 75.9380(10)
_cell_angle_gamma 85.651(2)
_cell_formula_units_Z 2
_cell_length_a 13.0361(7)
_cell_length_b 15.7152(9)
_cell_length_c 18.9419(11)
_cell_measurement_reflns_used 25983
_cell_measurement_temperature 200(2)
_cell_measurement_theta_max 27.5
_cell_measurement_theta_min 3.1
_cell_volume 3440.6(3)
_computing_cell_refinement PROCESS-AUTO
_computing_data_collection PROCESS-AUTO
_computing_data_reduction CrystalStructure
_computing_molecular_graphics 'Yadokari-XG 2009 (Wakita Nemoto et al., 2009)'
_computing_publication_material 'Yadokari-XG 2009 (Wakita,Nemoto et al., 2009)'
_computing_structure_refinement 'SHELXL-97 (Sheldrick, 1997)'
_computing_structure_solution SIR97
_diffrn_ambient_temperature 200(2)
_diffrn_detector_area_resol_mean 10.00
_diffrn_measured_fraction_theta_full 0.990
_diffrn_measured_fraction_theta_max 0.990
_diffrn_measurement_device_type 'Rigaku RAXIS-RAPID'
_diffrn_measurement_method \w
_diffrn_radiation_monochromator graphite
_diffrn_radiation_source 'fine-focus sealed tube'
_diffrn_radiation_type MoK\a
_diffrn_radiation_wavelength 0.71075
_diffrn_reflns_av_R_equivalents 0.0620
_diffrn_reflns_av_sigmaI/netI 0.1093
_diffrn_reflns_limit_h_max 15
_diffrn_reflns_limit_h_min -16
_diffrn_reflns_limit_k_max 20
_diffrn_reflns_limit_k_min -20
_diffrn_reflns_limit_l_max 23
_diffrn_reflns_limit_l_min -24
_diffrn_reflns_number 34073
_diffrn_reflns_theta_full 27.49
_diffrn_reflns_theta_max 27.49
_diffrn_reflns_theta_min 3.07
_diffrn_standards_number 0
_exptl_absorpt_coefficient_mu 6.594
_exptl_absorpt_correction_T_max 0.8267
_exptl_absorpt_correction_T_min 0.3522
_exptl_absorpt_correction_type multi-scan
_exptl_absorpt_process_details
;
    Higashi, T. (1995). Program for Absorption Correction.
    Rigaku Corporation, Tokyo, Japan.
;
_exptl_crystal_colour colorless
_exptl_crystal_density_diffrn 1.771
_exptl_crystal_description platelet
_exptl_crystal_F_000 1796
_exptl_crystal_size_max 0.20
_exptl_crystal_size_mid 0.06
_exptl_crystal_size_min 0.03
_refine_diff_density_max 3.351
_refine_diff_density_min -5.316
_refine_diff_density_rms 0.251
_refine_ls_abs_structure_details 'Flack H D (1983), Acta Cryst. A39, 876-881'
_refine_ls_abs_structure_Flack 0.013(12)
_refine_ls_extinction_method none
_refine_ls_goodness_of_fit_ref 1.126
_refine_ls_matrix_type full
_refine_ls_number_parameters 1340
_refine_ls_number_reflns 25670
_refine_ls_number_restraints 226
_refine_ls_restrained_S_all 1.122
_refine_ls_R_factor_all 0.1047
_refine_ls_R_factor_gt 0.0838
_refine_ls_shift/su_max 0.100
_refine_ls_shift/su_mean 0.005
_refine_ls_structure_factor_coef Fsqd
_refine_ls_weighting_details 'calc w=1/[\s^2^(Fo^2^)+(0.1233P)^2^+18.2260P] where P=(Fo^2^+2Fc^2^)/3'
_refine_ls_weighting_scheme calc
_refine_ls_wR_factor_gt 0.2146
_refine_ls_wR_factor_ref 0.2393
_reflns_number_gt 19380
_reflns_number_total 25670
_reflns_threshold_expression >2sigma(I)
_cod_data_source_file ic4024629_si_002_1.cif
_cod_data_source_block '[H2]'
_cod_database_code 4337044

loop_
_symmetry_equiv_pos_as_xyz
'x, y, z'

loop_
_atom_site_label
_atom_site_type_symbol
_atom_site_fract_x
_atom_site_fract_y
_atom_site_fract_z
_atom_site_U_iso_or_equiv
_atom_site_adp_type
_atom_site_occupancy
_atom_site_symmetry_multiplicity
_atom_site_calc_flag
_atom_site_refinement_flags
Au1 Au 0.12061(2) 0.491352(16) 0.425178(15) 0.03502(7) Uani 1 1 d .
Au2 Au -0.106096(19) 0.424614(15) 0.467541(13) 0.03131(7) Uani 1 1 d .
Au3 Au -0.07877(2) 0.583779(16) 0.302210(13) 0.03335(8) Uani 1 1 d .
S1 S 0.05847(16) 0.63267(11) 0.42190(12) 0.0466(5) Uani 1 1 d .
S2 S 0.01923(17) 0.48324(12) 0.25397(10) 0.0406(6) Uani 1 1 d .
N1 N 0.0832(5) 0.8379(4) 0.3983(3) 0.0398(19) Uani 1 1 d .
N2 N 0.0757(6) 0.6073(5) 0.0797(4) 0.056(2) Uani 1 1 d .
O1 O 0.0081(6) 0.7175(5) 0.6061(3) 0.070(2) Uani 1 1 d .
O2 O -0.0882(4) 0.7638(3) 0.5152(3) 0.0477(16) Uani 1 1 d .
O3 O 0.0134(6) 0.5463(4) -0.0152(3) 0.070(2) Uani 1 1 d .
O4 O -0.1556(5) 0.5580(5) 0.0344(3) 0.063(2) Uani 1 1 d .
C1 C 0.1507(6) 0.6778(4) 0.4577(4) 0.038(2) Uani 1 1 d .
C2 C 0.1031(6) 0.7656(5) 0.4735(4) 0.034(2) Uani 1 1 d .
H1 H 0.1562 0.7911 0.4905 0.041 Uiso 1 1 calc R
C3 C 0.0008(6) 0.7481(5) 0.5344(3) 0.0359(19) Uani 1 1 d .
C4 C 0.2560(6) 0.7071(5) 0.3947(5) 0.047(2) Uani 1 1 d .
H2 H 0.2863 0.6531 0.3844 0.070 Uiso 1 1 calc R
H3 H 0.3055 0.7312 0.4141 0.070 Uiso 1 1 calc R
H4 H 0.2432 0.7557 0.3454 0.070 Uiso 1 1 calc R
C5 C 0.1706(7) 0.6034(6) 0.5365(5) 0.055(3) Uani 1 1 d .
H5 H 0.1995 0.5479 0.5282 0.083 Uiso 1 1 calc R
H6 H 0.1037 0.5868 0.5769 0.083 Uiso 1 1 calc R
H7 H 0.2211 0.6285 0.5545 0.083 Uiso 1 1 calc R
C6 C -0.0494(7) 0.4749(5) 0.1819(4) 0.043(2) Uani 1 1 d U
C7 C -0.0336(6) 0.5666(5) 0.1075(5) 0.047(2) Uani 1 1 d .
H8 H -0.0811 0.6126 0.1225 0.056 Uiso 1 1 calc R
C8 C -0.0670(7) 0.5613(5) 0.0311(4) 0.049(2) Uani 1 1 d .
C9 C 0.0115(9) 0.3993(5) 0.1577(4) 0.060(3) Uani 1 1 d U
H9 H 0.0047 0.3403 0.2045 0.089 Uiso 1 1 calc R
H10 H 0.0863 0.4181 0.1355 0.089 Uiso 1 1 calc R
H11 H -0.0179 0.3913 0.1177 0.089 Uiso 1 1 calc R
C10 C -0.1635(7) 0.4475(6) 0.2169(4) 0.052(3) Uani 1 1 d .
H12 H -0.1703 0.3886 0.2637 0.077 Uiso 1 1 calc R
H13 H -0.1944 0.4398 0.1775 0.077 Uiso 1 1 calc R
H14 H -0.2007 0.4960 0.2324 0.077 Uiso 1 1 calc R
P1 P 0.18561(15) 0.34943(11) 0.43408(10) 0.0313(5) Uani 1 1 d .
P2 P -0.04052(15) 0.28376(11) 0.46511(9) 0.0306(5) Uani 1 1 d .
P3 P -0.22897(14) 0.52209(11) 0.50424(9) 0.0279(4) Uani 1 1 d .
P4 P -0.17890(14) 0.68607(12) 0.34556(9) 0.0300(5) Uani 1 1 d .
C11 C 0.0941(7) 0.2839(5) 0.4128(4) 0.045(2) Uani 1 1 d .
H15 H 0.0979 0.3115 0.3550 0.054 Uiso 1 1 calc R
H16 H 0.1174 0.2188 0.4273 0.054 Uiso 1 1 calc R
C12 C 0.3103(3) 0.3543(2) 0.36642(18) 0.038(2) Uani 1 1 d G
C13 C 0.3713(3) 0.2760(3) 0.3737(3) 0.045(2) Uani 1 1 d G
H17 H 0.3460 0.2171 0.4142 0.054 Uiso 1 1 calc R
C14 C 0.4693(3) 0.2840(4) 0.3217(3) 0.045(2) Uani 1 1 d G
H18 H 0.5110 0.2305 0.3266 0.055 Uiso 1 1 calc R
C15 C 0.5063(3) 0.3701(5) 0.2624(3) 0.057(3) Uani 1 1 d G
H19 H 0.5733 0.3756 0.2269 0.068 Uiso 1 1 calc R
C16 C 0.4453(4) 0.4484(4) 0.2551(3) 0.054(3) Uani 1 1 d G
H20 H 0.4706 0.5073 0.2146 0.065 Uiso 1 1 calc R
C17 C 0.3473(3) 0.4405(3) 0.3071(2) 0.045(3) Uani 1 1 d G
H21 H 0.3056 0.4940 0.3022 0.054 Uiso 1 1 calc R
C18 C 0.2038(3) 0.2785(3) 0.5316(2) 0.045(3) Uani 1 1 d G
C19 C 0.2121(5) 0.1823(3) 0.5597(3) 0.059(3) Uani 1 1 d G
H22 H 0.2024 0.1505 0.5284 0.071 Uiso 1 1 calc R
C20 C 0.2347(6) 0.1326(3) 0.6335(3) 0.066(3) Uani 1 1 d G
H23 H 0.2404 0.0669 0.6527 0.079 Uiso 1 1 calc R
C21 C 0.2489(6) 0.1791(5) 0.6792(3) 0.075(4) Uani 1 1 d G
H24 H 0.2643 0.1452 0.7297 0.090 Uiso 1 1 calc R
C22 C 0.2406(6) 0.2753(5) 0.6512(3) 0.072(3) Uani 1 1 d G
H25 H 0.2503 0.3071 0.6824 0.087 Uiso 1 1 calc R
C23 C 0.2180(4) 0.3250(3) 0.5773(3) 0.043(2) Uani 1 1 d G
H26 H 0.2123 0.3908 0.5582 0.051 Uiso 1 1 calc R
C24 C -0.0572(4) 0.1959(2) 0.5634(2) 0.0345(16) Uani 1 1 d GU
C25 C -0.0618(6) 0.1020(3) 0.5779(3) 0.071(3) Uani 1 1 d GU
H27 H -0.0585 0.0837 0.5353 0.085 Uiso 1 1 calc R
C26 C -0.0714(8) 0.0349(3) 0.6547(3) 0.101(5) Uani 1 1 d GU
H28 H -0.0746 -0.0292 0.6646 0.122 Uiso 1 1 calc R
C27 C -0.0764(8) 0.0617(4) 0.7169(2) 0.072(3) Uani 1 1 d GU
H29 H -0.0829 0.0158 0.7694 0.087 Uiso 1 1 calc R
C28 C -0.0717(7) 0.1555(4) 0.7024(2) 0.081(4) Uani 1 1 d GU
H30 H -0.0751 0.1738 0.7449 0.097 Uiso 1 1 calc R
C29 C -0.0621(6) 0.2226(3) 0.6256(2) 0.061(2) Uani 1 1 d GU
H31 H -0.0589 0.2868 0.6157 0.074 Uiso 1 1 calc R
C30 C -0.1184(3) 0.2358(2) 0.42210(17) 0.0313(15) Uani 1 1 d GU
C31 C -0.2269(3) 0.2252(3) 0.4543(2) 0.0484(16) Uani 1 1 d GU
H32 H -0.2570 0.2409 0.4982 0.058 Uiso 1 1 calc R
C32 C -0.2912(3) 0.1915(4) 0.4221(4) 0.0636(17) Uani 1 1 d GU
H33 H -0.3653 0.1843 0.4441 0.076 Uiso 1 1 calc R
C33 C -0.2471(4) 0.1685(4) 0.3578(4) 0.0502(17) Uani 1 1 d GU
H34 H -0.2911 0.1455 0.3358 0.060 Uiso 1 1 calc R
C34 C -0.1387(5) 0.1791(4) 0.3256(3) 0.0437(16) Uani 1 1 d GU
H35 H -0.1086 0.1633 0.2816 0.052 Uiso 1 1 calc R
C35 C -0.0744(3) 0.2128(3) 0.3578(2) 0.0398(16) Uani 1 1 d GU
H36 H -0.0002 0.2200 0.3358 0.048 Uiso 1 1 calc R
C36 C -0.2110(6) 0.6485(4) 0.4521(4) 0.034(2) Uani 1 1 d .
H37 H -0.2769 0.6784 0.4684 0.041 Uiso 1 1 calc R
H38 H -0.1536 0.6692 0.4679 0.041 Uiso 1 1 calc R
C37 C -0.2547(3) 0.4958(2) 0.61009(18) 0.0351(16) Uani 1 1 d GU
C38 C -0.2554(5) 0.5653(3) 0.6379(2) 0.062(3) Uani 1 1 d GU
H39 H -0.2467 0.6288 0.6017 0.075 Uiso 1 1 calc R
C39 C -0.2689(7) 0.5420(4) 0.7187(3) 0.077(3) Uani 1 1 d GU
H40 H -0.2693 0.5895 0.7377 0.092 Uiso 1 1 calc R
C40 C -0.2816(6) 0.4492(5) 0.7717(2) 0.066(3) Uani 1 1 d GU
H41 H -0.2908 0.4332 0.8269 0.079 Uiso 1 1 calc R
C41 C -0.2809(6) 0.3797(3) 0.7439(2) 0.063(2) Uani 1 1 d GU
H42 H -0.2896 0.3163 0.7801 0.075 Uiso 1 1 calc R
C42 C -0.2675(5) 0.4030(3) 0.6631(2) 0.0458(19) Uani 1 1 d GU
H43 H -0.2670 0.3556 0.6440 0.055 Uiso 1 1 calc R
C43 C -0.3546(3) 0.5039(2) 0.48772(18) 0.0332(15) Uani 1 1 d GU
C44 C -0.4431(3) 0.5514(3) 0.5087(3) 0.0469(17) Uani 1 1 d GU
H44 H -0.4392 0.5896 0.5361 0.056 Uiso 1 1 calc R
C45 C -0.5371(3) 0.5430(4) 0.4896(3) 0.0455(17) Uani 1 1 d GU
H45 H -0.5976 0.5754 0.5039 0.055 Uiso 1 1 calc R
C46 C -0.5427(3) 0.4871(4) 0.4494(3) 0.0432(17) Uani 1 1 d GU
H46 H -0.6070 0.4813 0.4364 0.052 Uiso 1 1 calc R
C47 C -0.4542(4) 0.4396(4) 0.4285(3) 0.0428(17) Uani 1 1 d GU
H47 H -0.4581 0.4014 0.4010 0.051 Uiso 1 1 calc R
C48 C -0.3602(3) 0.4480(3) 0.4476(3) 0.0428(16) Uani 1 1 d GU
H48 H -0.2997 0.4155 0.4333 0.051 Uiso 1 1 calc R
C49 C -0.3046(3) 0.7064(2) 0.3170(2) 0.0410(17) Uani 1 1 d GU
C50 C -0.3811(3) 0.7609(3) 0.3424(3) 0.0506(18) Uani 1 1 d GU
H49 H -0.3688 0.7877 0.3765 0.061 Uiso 1 1 calc R
C51 C -0.4755(3) 0.7762(4) 0.3179(4) 0.0649(19) Uani 1 1 d GU
H50 H -0.5278 0.8135 0.3352 0.078 Uiso 1 1 calc R
C52 C -0.4934(3) 0.7370(5) 0.2679(3) 0.0549(19) Uani 1 1 d GU
H51 H -0.5580 0.7474 0.2511 0.066 Uiso 1 1 calc R
C53 C -0.4169(4) 0.6824(5) 0.2425(3) 0.064(2) Uani 1 1 d GU
H52 H -0.4292 0.6556 0.2084 0.077 Uiso 1 1 calc R
C54 C -0.3225(4) 0.6671(4) 0.2671(3) 0.0428(16) Uani 1 1 d GU
H53 H -0.2702 0.6298 0.2497 0.051 Uiso 1 1 calc R
C55 C -0.1171(3) 0.8027(2) 0.30559(19) 0.0331(16) Uani 1 1 d GU
C56 C -0.0313(3) 0.8302(3) 0.2404(2) 0.0373(18) Uani 1 1 d GU
H54 H -0.0052 0.7893 0.2149 0.045 Uiso 1 1 calc R
C57 C 0.0162(4) 0.9176(3) 0.2126(3) 0.051(2) Uani 1 1 d GU
H55 H 0.0748 0.9364 0.1681 0.061 Uiso 1 1 calc R
C58 C -0.0221(5) 0.9775(3) 0.2500(4) 0.058(2) Uani 1 1 d GU
H56 H 0.0103 1.0372 0.2310 0.070 Uiso 1 1 calc R
C59 C -0.1079(5) 0.9499(3) 0.3152(3) 0.050(2) Uani 1 1 d GU
H57 H -0.1341 0.9909 0.3407 0.060 Uiso 1 1 calc R
C60 C -0.1554(4) 0.8625(3) 0.3430(2) 0.047(2) Uani 1 1 d GU
H58 H -0.2141 0.8437 0.3875 0.056 Uiso 1 1 calc R
Au4 Au 0.12259(2) 0.133157(18) 0.978168(19) 0.04527(10) Uani 1 1 d .
Au5 Au 0.34724(2) 0.202185(17) 0.929020(14) 0.03531(8) Uani 1 1 d .
Au6 Au 0.33016(2) 0.043550(16) 1.089640(14) 0.03361(8) Uani 1 1 d .
S3 S 0.18093(19) -0.01261(15) 0.99530(17) 0.0662(8) Uani 1 1 d .
S4 S 0.22648(16) 0.13610(13) 1.14444(10) 0.0378(5) Uani 1 1 d .
N3 N 0.0761(11) -0.2085(7) 1.0518(7) 0.128(4) Uani 1 1 d U
N4 N 0.2674(7) -0.0467(5) 1.2916(4) 0.058(3) Uani 1 1 d U
O5 O -0.0240(6) -0.2180(7) 0.9512(9) 0.180(4) Uani 1 1 d DU
O6 O 0.1355(9) -0.1840(7) 0.8558(4) 0.148(3) Uani 1 1 d DU
O7 O 0.3600(7) 0.0095(8) 1.3872(5) 0.135(4) Uani 1 1 d U
O8 O 0.2039(6) 0.0691(5) 1.4229(4) 0.072(2) Uani 1 1 d .
C61 C 0.1071(7) -0.0533(6) 0.9424(5) 0.0527(19) Uani 1 1 d U
C62 C 0.1376(9) -0.1499(6) 0.9576(6) 0.0795(18) Uani 1 1 d U
H59 H 0.2156 -0.1591 0.9454 0.095 Uiso 1 1 calc R
C63 C 0.0745(6) -0.1973(6) 0.9246(4) 0.089(2) Uani 1 1 d DU
C64 C 0.1432(16) 0.0030(9) 0.8564(7) 0.133(4) Uani 1 1 d U
H60 H 0.1244 0.0681 0.8449 0.200 Uiso 1 1 calc R
H61 H 0.1090 -0.0207 0.8270 0.200 Uiso 1 1 calc R
H62 H 0.2201 -0.0010 0.8401 0.200 Uiso 1 1 calc R
C65 C -0.0093(9) -0.0237(9) 0.9601(10) 0.129(4) Uani 1 1 d U
H63 H -0.0422 -0.0578 1.0164 0.194 Uiso 1 1 calc R
H64 H -0.0481 -0.0379 0.9277 0.194 Uiso 1 1 calc R
H65 H -0.0110 0.0433 0.9472 0.194 Uiso 1 1 calc R
C66 C 0.2842(6) 0.1366(5) 1.2269(4) 0.040(2) Uani 1 1 d .
C67 C 0.2446(7) 0.0404(5) 1.3010(4) 0.043(2) Uani 1 1 d U
H66 H 0.1657 0.0432 1.3122 0.052 Uiso 1 1 calc R
C68 C 0.2734(9) 0.0443(8) 1.3763(6) 0.073(4) Uani 1 1 d .
C69 C 0.4004(7) 0.1484(5) 1.2020(4) 0.047(2) Uani 1 1 d .
H67 H 0.4309 0.0968 1.1880 0.070 Uiso 1 1 calc R
H68 H 0.4277 0.1488 1.2457 0.070 Uiso 1 1 calc R
H69 H 0.4197 0.2074 1.1558 0.070 Uiso 1 1 calc R
C70 C 0.2315(8) 0.2206(5) 1.2456(4) 0.050(3) Uani 1 1 d .
H70 H 0.1545 0.2113 1.2614 0.075 Uiso 1 1 calc R
H71 H 0.2504 0.2785 1.1982 0.075 Uiso 1 1 calc R
H72 H 0.2567 0.2243 1.2890 0.075 Uiso 1 1 calc R
P5 P 0.05663(17) 0.27335(12) 0.96758(11) 0.0373(6) Uani 1 1 d .
P6 P 0.28235(16) 0.34033(12) 0.93570(10) 0.0334(5) Uani 1 1 d .
P7 P 0.47391(16) 0.10953(12) 0.88758(10) 0.0326(5) Uani 1 1 d U
P8 P 0.42991(16) -0.05658(11) 1.04324(10) 0.0321(5) Uani 1 1 d .
C71 C 0.1430(6) 0.3405(4) 0.9899(4) 0.035(2) Uani 1 1 d .
H73 H 0.1387 0.3136 1.0477 0.043 Uiso 1 1 calc R
H74 H 0.1188 0.4055 0.9747 0.043 Uiso 1 1 calc R
C72 C -0.0736(3) 0.2660(2) 1.03653(19) 0.044(2) Uani 1 1 d GU
C73 C -0.1081(4) 0.1801(3) 1.0974(2) 0.045(2) Uani 1 1 d GU
H75 H -0.0642 0.1277 1.1039 0.054 Uiso 1 1 calc R
C74 C -0.2069(4) 0.1710(4) 1.1488(3) 0.052(2) Uani 1 1 d GU
H76 H -0.2305 0.1124 1.1904 0.063 Uiso 1 1 calc R
C75 C -0.2711(4) 0.2478(5) 1.1394(3) 0.052(2) Uani 1 1 d GU
H77 H -0.3386 0.2416 1.1745 0.062 Uiso 1 1 calc R
C76 C -0.2366(4) 0.3336(4) 1.0785(4) 0.059(2) Uani 1 1 d GU
H78 H -0.2805 0.3861 1.0720 0.071 Uiso 1 1 calc R
C77 C -0.1378(4) 0.3427(3) 1.0271(3) 0.043(2) Uani 1 1 d GU
H79 H -0.1142 0.4014 0.9854 0.052 Uiso 1 1 calc R
C78 C 0.0344(3) 0.3467(3) 0.8692(2) 0.0327(16) Uani 1 1 d GU
C79 C 0.0240(5) 0.3034(3) 0.8201(3) 0.061(3) Uani 1 1 d GU
H80 H 0.0312 0.2379 0.8371 0.074 Uiso 1 1 calc R
C80 C 0.0032(6) 0.3559(5) 0.7462(3) 0.067(2) Uani 1 1 d GU
H81 H -0.0039 0.3263 0.7126 0.081 Uiso 1 1 calc R
C81 C -0.0073(6) 0.4517(5) 0.7213(3) 0.064(2) Uani 1 1 d GU
H82 H -0.0215 0.4876 0.6707 0.077 Uiso 1 1 calc R
C82 C 0.0031(6) 0.4950(3) 0.7703(3) 0.068(3) Uani 1 1 d GU
H83 H -0.0040 0.5604 0.7533 0.082 Uiso 1 1 calc R
C83 C 0.0240(5) 0.4425(3) 0.8443(3) 0.050(2) Uani 1 1 d GU
H84 H 0.0311 0.4721 0.8778 0.060 Uiso 1 1 calc R
C84 C 0.2914(4) 0.4299(3) 0.8369(2) 0.051(2) Uani 1 1 d GU
C85 C 0.3106(6) 0.4075(4) 0.7711(3) 0.057(2) Uani 1 1 d GU
H85 H 0.3098 0.3442 0.7780 0.068 Uiso 1 1 calc R
C86 C 0.3308(8) 0.4778(6) 0.6951(2) 0.097(4) Uani 1 1 d GU
H86 H 0.3438 0.4625 0.6501 0.117 Uiso 1 1 calc R
C87 C 0.3318(9) 0.5704(5) 0.6850(3) 0.120(4) Uani 1 1 d GU
H87 H 0.3456 0.6184 0.6331 0.144 Uiso 1 1 calc R
C88 C 0.3127(10) 0.5928(3) 0.7508(4) 0.131(5) Uani 1 1 d GU
H88 H 0.3135 0.6561 0.7439 0.157 Uiso 1 1 calc R
C89 C 0.2925(7) 0.5225(3) 0.8268(3) 0.115(6) Uani 1 1 d GU
H89 H 0.2794 0.5378 0.8718 0.138 Uiso 1 1 calc R
C90 C 0.3628(3) 0.3846(2) 0.9802(2) 0.0405(16) Uani 1 1 d GU
C91 C 0.4700(3) 0.4012(3) 0.9443(3) 0.056(2) Uani 1 1 d GU
H90 H 0.4986 0.3905 0.8975 0.067 Uiso 1 1 calc R
C92 C 0.5352(3) 0.4334(4) 0.9768(4) 0.069(2) Uani 1 1 d GU
H91 H 0.6085 0.4448 0.9523 0.083 Uiso 1 1 calc R
C93 C 0.4933(5) 0.4491(5) 1.0452(4) 0.0506(18) Uani 1 1 d GU
H92 H 0.5379 0.4711 1.0675 0.061 Uiso 1 1 calc R
C94 C 0.3861(5) 0.4325(5) 1.0811(3) 0.0498(19) Uani 1 1 d GU
H93 H 0.3575 0.4432 1.1279 0.060 Uiso 1 1 calc R
C95 C 0.3209(4) 0.4003(3) 1.0486(2) 0.0443(19) Uani 1 1 d GU
H94 H 0.2476 0.3889 1.0731 0.053 Uiso 1 1 calc R
C96 C 0.4561(6) -0.0151(4) 0.9325(3) 0.0314(18) Uani 1 1 d U
H95 H 0.5204 -0.0444 0.9129 0.038 Uiso 1 1 calc R
H96 H 0.3958 -0.0333 0.9179 0.038 Uiso 1 1 calc R
C97 C 0.4965(3) 0.1393(3) 0.7817(2) 0.0406(17) Uani 1 1 d GU
C98 C 0.5082(5) 0.2340(3) 0.7341(2) 0.056(2) Uani 1 1 d GU
H97 H 0.5050 0.2776 0.7575 0.068 Uiso 1 1 calc R
C99 C 0.5244(6) 0.2649(3) 0.6522(2) 0.054(2) Uani 1 1 d GU
H98 H 0.5323 0.3296 0.6197 0.065 Uiso 1 1 calc R
C100 C 0.5290(6) 0.2010(5) 0.6179(2) 0.061(2) Uani 1 1 d GU
H99 H 0.5401 0.2221 0.5619 0.074 Uiso 1 1 calc R
C101 C 0.5174(7) 0.1063(4) 0.6655(3) 0.078(4) Uani 1 1 d GU
H100 H 0.5205 0.0627 0.6421 0.094 Uiso 1 1 calc R
C102 C 0.5011(5) 0.0754(3) 0.7474(3) 0.058(2) Uani 1 1 d GU
H101 H 0.4932 0.0107 0.7799 0.069 Uiso 1 1 calc R
C103 C 0.5982(3) 0.1321(2) 0.90587(19) 0.0340(14) Uani 1 1 d GU
C104 C 0.6895(3) 0.0913(3) 0.8793(3) 0.0478(16) Uani 1 1 d GU
H102 H 0.6872 0.0553 0.8498 0.057 Uiso 1 1 calc R
C105 C 0.7842(3) 0.1034(5) 0.8960(4) 0.0701(19) Uani 1 1 d GU
H103 H 0.8466 0.0755 0.8778 0.084 Uiso 1 1 calc R
C106 C 0.7876(4) 0.1561(5) 0.9392(4) 0.0758(19) Uani 1 1 d GU
H104 H 0.8523 0.1643 0.9506 0.091 Uiso 1 1 calc R
C107 C 0.6963(5) 0.1968(5) 0.9658(4) 0.0642(18) Uani 1 1 d GU
H105 H 0.6987 0.2328 0.9953 0.077 Uiso 1 1 calc R
C108 C 0.6017(4) 0.1848(3) 0.9491(3) 0.0512(16) Uani 1 1 d GU
H106 H 0.5393 0.2126 0.9673 0.061 Uiso 1 1 calc R
C109 C 0.5588(3) -0.0776(3) 1.0683(2) 0.0460(18) Uani 1 1 d GU
C110 C 0.6311(4) -0.1342(4) 1.0421(3) 0.070(2) Uani 1 1 d GU
H107 H 0.6149 -0.1608 1.0090 0.084 Uiso 1 1 calc R
C111 C 0.7273(4) -0.1519(5) 1.0642(4) 0.0680(19) Uani 1 1 d GU
H108 H 0.7767 -0.1905 1.0462 0.082 Uiso 1 1 calc R
C112 C 0.7510(4) -0.1130(5) 1.1126(4) 0.070(2) Uani 1 1 d GU
H109 H 0.8168 -0.1250 1.1277 0.084 Uiso 1 1 calc R
C113 C 0.6787(5) -0.0563(5) 1.1389(4) 0.0566(19) Uani 1 1 d GU
H110 H 0.6950 -0.0298 1.1720 0.068 Uiso 1 1 calc R
C114 C 0.5825(4) -0.0386(4) 1.1168(3) 0.0535(18) Uani 1 1 d GU
H111 H 0.5331 0.0000 1.1347 0.064 Uiso 1 1 calc R
C115 C 0.3697(3) -0.1713(2) 1.0796(2) 0.0398(19) Uani 1 1 d GU
C116 C 0.4031(4) -0.2334(3) 1.0437(3) 0.056(2) Uani 1 1 d GU
H112 H 0.4562 -0.2147 0.9957 0.067 Uiso 1 1 calc R
C117 C 0.3588(5) -0.3228(3) 1.0782(4) 0.064(3) Uani 1 1 d GU
H113 H 0.3816 -0.3653 1.0537 0.077 Uiso 1 1 calc R
C118 C 0.2811(5) -0.3502(3) 1.1485(4) 0.0466(19) Uani 1 1 d GU
H114 H 0.2508 -0.4113 1.1721 0.056 Uiso 1 1 calc R
C119 C 0.2477(4) -0.2881(3) 1.1844(3) 0.052(2) Uani 1 1 d GU
H115 H 0.1946 -0.3068 1.2325 0.063 Uiso 1 1 calc R
C120 C 0.2921(4) -0.1986(3) 1.1499(2) 0.0427(19) Uani 1 1 d GU
H116 H 0.2693 -0.1562 1.1744 0.051 Uiso 1 1 calc R
O9 O 0.5550(7) 0.7578(5) 0.5427(5) 0.094(3) Uani 1 1 d .
O10 O 0.4650(6) 0.0429(5) 0.4925(5) 0.084(3) Uani 1 1 d .
O11 O 0.5988(7) 0.0248(6) 0.3056(4) 0.091(3) Uani 1 1 d .
O12 O 0.1638(10) 0.7634(9) 0.6502(6) 0.189(5) Uani 1 1 d .
O13 O 0.8075(4) 0.9212(4) 0.5376(3) 0.0497(18) Uani 1 1 d .
O14 O 0.0097(5) 0.9856(4) 0.4387(4) 0.063(2) Uani 1 1 d .
O15 O 0.6362(7) 0.5885(5) 0.0995(4) 0.085(3) Uani 1 1 d .
O16 O 0.7701(5) 0.5723(4) 0.9049(3) 0.065(2) Uani 1 1 d .
O17 O 0.6052(6) 0.6861(6) 0.9320(4) 0.088(3) Uani 1 1 d .
O18 O 0.6647(7) 0.8789(5) 0.8462(5) 0.102(3) Uani 1 1 d .
O19 O 0.8754(7) 0.7118(5) 0.7447(4) 0.091(3) Uani 1 1 d .
O20 O 0.5391(11) 0.7585(9) 0.6885(11) 0.212(8) Uani 1 1 d U
O21 O 0.7104(8) 0.8492(5) 0.7018(4) 0.089(3) Uani 1 1 d .
O22 O 0.3966(10) 0.9140(8) 0.6497(7) 0.152(6) Uani 1 1 d .
O23 O 0.3683(7) 0.8105(5) 0.5086(5) 0.096(3) Uani 1 1 d .
O24 O 0.0450(12) 0.6761(6) 0.8293(6) 0.177(7) Uani 1 1 d .
O25 O 0.200(2) 0.9316(18) 0.5855(13) 0.458(14) Uani 1 1 d .
O26 O 0.6442(5) 0.9400(4) 0.4608(4) 0.070(2) Uani 1 1 d .
O27 O 0.3439(14) 0.8635(10) 0.8226(11) 0.254(9) Uani 1 1 d .
O28 O 0.2465(9) 0.6334(8) 0.9434(6) 0.147(5) Uani 1 1 d .

loop_
_atom_site_aniso_label
_atom_site_aniso_U_11
_atom_site_aniso_U_22
_atom_site_aniso_U_33
_atom_site_aniso_U_23
_atom_site_aniso_U_13
_atom_site_aniso_U_12
Au1 0.02844(13) 0.03823(10) 0.04333(11) -0.02132(8) -0.00696(10) -0.00337(9)
Au2 0.02915(13) 0.03538(10) 0.03098(10) -0.01572(8) -0.00442(9) -0.00252(9)
Au3 0.03787(14) 0.03824(11) 0.02570(9) -0.01510(8) -0.00485(10) -0.00416(10)
S1 0.0431(9) 0.0350(7) 0.0810(9) -0.0330(6) -0.0326(7) 0.0054(7)
S2 0.0508(11) 0.0389(7) 0.0348(7) -0.0178(5) -0.0099(7) 0.0026(7)
N1 0.046(4) 0.046(3) 0.026(2) -0.013(2) -0.005(2) -0.008(3)
N2 0.047(4) 0.065(4) 0.058(3) -0.023(3) -0.013(3) -0.013(3)
O1 0.058(4) 0.108(4) 0.042(3) -0.035(2) 0.000(3) 0.010(3)
O2 0.033(3) 0.067(2) 0.061(2) -0.0431(17) -0.012(2) 0.001(2)
O3 0.102(5) 0.082(3) 0.040(2) -0.0366(19) -0.013(3) -0.015(3)
O4 0.049(3) 0.093(4) 0.045(3) -0.025(3) -0.013(3) 0.000(3)
C1 0.045(4) 0.044(3) 0.037(3) -0.024(2) -0.017(3) -0.003(3)
C2 0.031(3) 0.045(3) 0.031(3) -0.014(2) -0.016(2) 0.003(3)
C3 0.034(3) 0.061(3) 0.024(2) -0.026(2) -0.011(2) 0.001(3)
C4 0.032(4) 0.045(3) 0.063(4) -0.032(2) 0.009(3) -0.005(3)
C5 0.060(5) 0.067(4) 0.051(3) -0.035(3) -0.026(3) 0.029(4)
C6 0.058(5) 0.049(3) 0.016(2) -0.009(2) -0.008(3) 0.005(3)
C7 0.045(4) 0.035(3) 0.067(4) -0.022(3) -0.024(3) 0.002(3)
C8 0.041(4) 0.065(4) 0.036(3) -0.017(3) 0.004(3) -0.028(3)
C9 0.094(7) 0.067(3) 0.029(3) -0.031(2) -0.013(3) 0.001(4)
C10 0.055(5) 0.061(4) 0.042(3) -0.028(3) -0.005(4) 0.004(4)
P1 0.0289(8) 0.0364(7) 0.0311(7) -0.0151(5) -0.0086(6) -0.0002(6)
P2 0.0331(8) 0.0391(7) 0.0242(6) -0.0156(5) -0.0079(6) -0.0062(6)
P3 0.0233(8) 0.0398(7) 0.0217(6) -0.0140(5) -0.0017(6) -0.0077(6)
P4 0.0242(8) 0.0430(7) 0.0245(6) -0.0153(5) -0.0045(6) -0.0029(6)
C11 0.062(5) 0.037(3) 0.039(3) -0.016(2) -0.010(3) -0.013(3)
C12 0.053(4) 0.039(3) 0.026(2) -0.013(2) -0.014(3) -0.012(3)
C13 0.034(4) 0.051(3) 0.058(3) -0.033(2) -0.004(3) -0.009(3)
C14 0.028(3) 0.069(4) 0.046(3) -0.027(3) -0.013(3) 0.000(3)
C15 0.032(4) 0.092(4) 0.066(4) -0.049(3) -0.014(3) 0.000(4)
C16 0.019(4) 0.084(5) 0.057(4) -0.032(3) 0.002(3) 0.004(3)
C17 0.032(4) 0.063(4) 0.027(3) -0.003(3) -0.008(3) -0.007(3)
C18 0.034(4) 0.057(4) 0.042(3) -0.018(3) -0.008(3) 0.008(3)
C19 0.037(4) 0.090(5) 0.067(4) -0.046(3) -0.019(3) 0.014(4)
C20 0.077(6) 0.050(5) 0.069(5) -0.009(4) -0.044(4) 0.015(4)
C21 0.065(6) 0.093(7) 0.045(5) -0.001(5) -0.013(5) -0.019(5)
C22 0.075(6) 0.105(6) 0.055(4) -0.043(3) -0.026(4) -0.013(5)
C23 0.020(3) 0.068(3) 0.042(3) -0.029(2) 0.006(3) -0.018(3)
C24 0.021(3) 0.043(2) 0.0335(19) -0.0159(17) 0.011(2) -0.017(2)
C25 0.122(9) 0.036(2) 0.046(2) -0.007(2) -0.018(5) 0.001(5)
C26 0.206(14) 0.046(3) 0.033(2) -0.0014(17) -0.012(6) -0.025(6)
C27 0.112(8) 0.054(2) 0.039(2) -0.003(2) -0.016(4) -0.027(5)
C28 0.140(10) 0.055(2) 0.027(2) -0.005(2) 0.006(5) -0.034(5)
C29 0.099(6) 0.056(2) 0.028(2) -0.0092(16) -0.014(3) -0.041(3)
C30 0.032(2) 0.041(3) 0.0216(18) -0.0133(15) -0.004(2) -0.009(2)
C31 0.040(3) 0.072(3) 0.051(2) -0.0398(17) -0.0071(19) -0.022(2)
C32 0.044(3) 0.103(3) 0.079(2) -0.0682(19) -0.0124(19) -0.024(2)
C33 0.059(3) 0.047(3) 0.064(2) -0.0370(17) -0.023(3) 0.000(3)
C34 0.064(3) 0.035(2) 0.046(2) -0.0266(16) -0.016(2) -0.006(2)
C35 0.058(3) 0.034(2) 0.039(2) -0.0233(16) -0.0170(19) -0.001(2)
C36 0.043(4) 0.029(3) 0.033(3) -0.009(2) -0.020(3) 0.002(3)
C37 0.044(3) 0.043(2) 0.0273(18) -0.0141(14) -0.027(2) 0.009(3)
C38 0.115(7) 0.052(2) 0.033(2) -0.0258(17) -0.033(4) 0.034(4)
C39 0.132(8) 0.084(2) 0.0322(19) -0.0301(19) -0.033(4) -0.016(5)
C40 0.076(7) 0.090(3) 0.025(2) -0.0168(17) -0.007(4) -0.012(5)
C41 0.074(5) 0.070(2) 0.029(2) 0.002(2) -0.011(4) -0.040(4)
C42 0.054(4) 0.048(2) 0.028(2) -0.0004(19) -0.017(3) -0.015(3)
C43 0.027(2) 0.041(2) 0.031(2) -0.0149(16) -0.005(2) -0.003(2)
C44 0.017(2) 0.080(3) 0.050(3) -0.0362(19) -0.0023(19) 0.005(2)
C45 0.023(2) 0.065(3) 0.042(3) -0.0172(18) -0.004(2) -0.006(3)
C46 0.025(2) 0.060(3) 0.035(3) -0.0076(19) -0.006(2) -0.010(2)
C47 0.042(3) 0.037(2) 0.052(3) -0.0148(19) -0.017(2) -0.011(2)
C48 0.016(2) 0.070(3) 0.048(3) -0.0344(17) 0.003(2) 0.000(2)
C49 0.043(3) 0.047(3) 0.028(2) -0.0077(18) -0.012(2) 0.000(2)
C50 0.034(3) 0.064(3) 0.060(3) -0.0304(19) -0.011(2) -0.003(2)
C51 0.050(3) 0.086(3) 0.046(3) -0.0105(19) -0.024(3) 0.020(3)
C52 0.031(3) 0.070(4) 0.034(3) 0.016(2) -0.015(2) -0.018(2)
C53 0.043(3) 0.092(3) 0.056(3) -0.023(2) -0.011(2) -0.024(3)
C54 0.044(3) 0.031(2) 0.047(3) -0.0056(17) -0.013(2) -0.012(2)
C55 0.033(3) 0.046(2) 0.024(2) -0.0136(16) -0.013(2) 0.000(2)
C56 0.039(4) 0.029(2) 0.026(3) 0.0053(19) 0.000(2) -0.012(2)
C57 0.044(4) 0.053(2) 0.058(3) -0.021(2) -0.014(3) -0.008(2)
C58 0.063(4) 0.049(2) 0.062(3) -0.0198(19) -0.010(3) -0.026(3)
C59 0.047(4) 0.046(2) 0.062(3) -0.022(2) -0.018(2) -0.012(2)
C60 0.061(5) 0.027(2) 0.035(3) -0.0030(19) 0.003(3) -0.003(2)
Au4 0.03532(15) 0.03086(12) 0.06964(18) -0.01765(11) -0.01628(13) 0.00001(11)
Au5 0.03952(16) 0.03714(11) 0.02978(10) -0.01509(8) -0.00418(11) -0.00487(11)
Au6 0.03630(15) 0.03806(12) 0.02543(10) -0.01292(8) -0.00310(10) -0.00504(11)
S3 0.0496(11) 0.0470(10) 0.1155(15) -0.0336(9) -0.0417(10) 0.0034(9)
S4 0.0386(10) 0.0488(9) 0.0266(6) -0.0167(6) -0.0076(7) 0.0073(8)
N3 0.187(10) 0.079(5) 0.112(5) -0.015(5) -0.050(6) -0.054(6)
N4 0.075(5) 0.040(2) 0.043(3) -0.005(2) -0.006(4) 0.015(3)
O5 0.103(3) 0.155(6) 0.311(9) -0.125(5) -0.031(3) -0.035(4)
O6 0.196(6) 0.187(6) 0.093(3) -0.088(3) -0.041(3) 0.026(7)
O7 0.073(5) 0.228(9) 0.061(4) 0.004(5) -0.031(4) -0.051(5)
O8 0.048(4) 0.104(4) 0.061(3) -0.038(3) 0.005(3) -0.019(3)
C61 0.049(3) 0.050(2) 0.066(3) -0.017(2) -0.038(3) -0.001(3)
C62 0.127(4) 0.043(2) 0.097(3) -0.0257(19) -0.081(2) 0.003(2)
C63 0.106(4) 0.111(3) 0.089(3) -0.070(2) -0.032(3) -0.027(3)
C64 0.236(8) 0.069(5) 0.070(4) -0.012(4) -0.025(5) 0.018(9)
C65 0.055(3) 0.139(6) 0.235(8) -0.106(6) -0.054(4) 0.005(3)
C66 0.049(4) 0.047(3) 0.040(3) -0.030(2) -0.013(3) -0.003(3)
C67 0.041(4) 0.053(3) 0.025(3) -0.011(2) 0.007(3) -0.014(3)
C68 0.065(6) 0.097(7) 0.050(5) -0.020(4) -0.012(5) -0.018(5)
C69 0.044(4) 0.059(4) 0.047(3) -0.032(2) -0.006(3) -0.001(3)
C70 0.059(5) 0.059(3) 0.037(3) -0.033(2) 0.009(3) -0.006(4)
P5 0.0413(10) 0.0331(7) 0.0415(8) -0.0159(6) -0.0132(7) -0.0051(7)
P6 0.0410(10) 0.0278(7) 0.0298(7) -0.0087(6) -0.0083(7) -0.0054(7)
P7 0.0319(9) 0.0342(7) 0.0347(7) -0.0160(6) -0.0083(7) -0.0021(7)
P8 0.0391(10) 0.0265(7) 0.0272(7) -0.0085(5) -0.0034(7) -0.0064(7)
C71 0.032(4) 0.031(3) 0.051(3) -0.024(2) -0.011(3) 0.005(3)
C72 0.040(3) 0.043(3) 0.046(4) -0.009(3) -0.017(3) -0.005(2)
C73 0.064(4) 0.041(3) 0.028(3) -0.012(2) -0.010(3) -0.002(3)
C74 0.075(4) 0.056(3) 0.027(3) -0.019(2) 0.000(3) -0.029(2)
C75 0.047(4) 0.084(3) 0.029(3) -0.030(2) 0.004(3) -0.018(2)
C76 0.054(4) 0.059(3) 0.067(4) -0.037(3) 0.001(3) -0.010(3)
C77 0.040(3) 0.041(3) 0.043(3) -0.010(3) -0.009(3) -0.005(2)
C78 0.021(3) 0.049(2) 0.0357(19) -0.0263(15) -0.003(2) 0.000(2)
C79 0.093(6) 0.062(2) 0.048(2) -0.0323(16) -0.031(3) 0.000(4)
C80 0.085(5) 0.073(2) 0.050(2) -0.013(2) -0.036(3) -0.030(4)
C81 0.053(5) 0.086(3) 0.057(2) -0.025(2) -0.030(3) 0.015(4)
C82 0.084(7) 0.068(3) 0.052(3) -0.0159(19) -0.029(3) 0.007(4)
C83 0.068(5) 0.038(2) 0.042(2) -0.011(2) -0.021(3) 0.008(3)
C84 0.073(6) 0.039(2) 0.032(2) -0.0055(19) -0.013(4) 0.001(4)
C85 0.049(5) 0.080(3) 0.035(2) -0.0245(17) 0.003(4) 0.003(4)
C86 0.137(10) 0.117(3) 0.034(2) -0.019(2) -0.021(5) -0.034(7)
C87 0.167(11) 0.104(3) 0.055(2) 0.012(2) -0.017(7) -0.080(6)
C88 0.262(14) 0.046(3) 0.086(3) 0.0093(19) -0.093(7) -0.048(6)
C89 0.239(15) 0.046(2) 0.066(3) -0.010(2) -0.059(7) -0.023(7)
C90 0.047(3) 0.035(3) 0.049(2) -0.0246(17) -0.014(2) 0.000(2)
C91 0.058(3) 0.067(4) 0.042(2) -0.028(2) 0.001(2) -0.008(3)
C92 0.034(3) 0.097(5) 0.082(3) -0.045(3) -0.006(2) -0.009(3)
C93 0.046(2) 0.051(3) 0.061(2) -0.018(2) -0.028(2) -0.011(3)
C94 0.057(3) 0.064(4) 0.033(2) -0.0185(19) -0.017(2) -0.009(3)
C95 0.029(3) 0.068(4) 0.033(2) -0.016(2) -0.0028(19) -0.016(2)
C96 0.032(3) 0.045(2) 0.022(2) -0.0196(19) 0.000(2) -0.013(3)
C97 0.028(3) 0.058(2) 0.035(2) -0.0251(15) 0.015(3) -0.028(3)
C98 0.062(6) 0.057(2) 0.054(2) -0.030(2) -0.012(4) 0.015(4)
C99 0.033(4) 0.069(2) 0.044(2) -0.0160(19) 0.012(4) -0.002(4)
C100 0.057(6) 0.081(3) 0.039(2) -0.0191(18) -0.004(4) -0.010(4)
C101 0.123(10) 0.076(3) 0.046(2) -0.038(2) -0.014(5) 0.005(6)
C102 0.073(6) 0.057(2) 0.044(2) -0.0242(18) 0.000(4) -0.023(4)
C103 0.051(2) 0.038(2) 0.0234(19) -0.0146(14) -0.0204(19) -0.008(2)
C104 0.030(2) 0.077(3) 0.049(2) -0.0450(17) 0.0098(19) -0.026(2)
C105 0.038(3) 0.097(3) 0.092(3) -0.0518(19) -0.015(3) -0.015(3)
C106 0.066(3) 0.111(3) 0.061(3) -0.037(2) -0.017(3) -0.046(3)
C107 0.104(3) 0.067(3) 0.037(2) -0.0250(18) -0.028(2) -0.031(2)
C108 0.099(3) 0.030(2) 0.051(2) -0.0262(15) -0.051(2) 0.016(3)
C109 0.015(2) 0.068(3) 0.049(3) -0.017(2) -0.0055(19) -0.012(2)
C110 0.053(3) 0.096(3) 0.067(3) -0.033(2) -0.034(2) 0.031(3)
C111 0.039(3) 0.074(3) 0.103(3) -0.0425(19) -0.028(3) 0.011(3)
C112 0.056(3) 0.086(4) 0.062(3) -0.017(2) -0.024(2) -0.003(3)
C113 0.059(3) 0.065(3) 0.045(3) -0.012(2) -0.020(2) -0.022(3)
C114 0.038(3) 0.081(3) 0.030(3) -0.0104(19) 0.002(2) -0.025(3)
C115 0.038(4) 0.034(2) 0.046(3) -0.0147(18) -0.009(3) -0.001(3)
C116 0.038(4) 0.064(2) 0.070(3) -0.0438(19) 0.014(3) -0.015(3)
C117 0.095(6) 0.029(2) 0.066(3) -0.018(2) -0.022(3) 0.012(3)
C118 0.056(3) 0.024(2) 0.054(3) 0.0074(18) -0.044(2) 0.000(3)
C119 0.024(4) 0.051(3) 0.058(3) -0.002(2) 0.002(3) -0.008(3)
C120 0.045(4) 0.051(2) 0.039(3) -0.0250(19) -0.009(2) -0.004(3)
O9 0.121(6) 0.052(3) 0.119(5) -0.038(3) -0.043(5) 0.010(4)
O10 0.079(5) 0.079(3) 0.121(4) -0.060(3) -0.044(4) 0.029(3)
O11 0.082(5) 0.112(5) 0.061(4) -0.017(4) -0.008(4) -0.028(4)
O12 0.219(9) 0.265(9) 0.199(5) -0.160(5) -0.159(5) 0.089(8)
O13 0.036(3) 0.061(3) 0.048(3) -0.019(2) -0.005(2) -0.009(2)
O14 0.070(4) 0.034(2) 0.076(3) -0.021(2) -0.001(3) 0.001(3)
O15 0.091(6) 0.096(4) 0.057(4) -0.028(3) 0.007(4) -0.034(4)
O16 0.064(4) 0.087(3) 0.054(3) -0.032(2) -0.017(3) -0.024(3)
O17 0.072(5) 0.135(5) 0.044(3) -0.026(3) 0.009(3) -0.036(4)
O18 0.083(5) 0.106(4) 0.109(4) -0.067(3) 0.035(4) 0.003(4)
O19 0.120(7) 0.095(4) 0.038(3) -0.026(3) 0.018(4) 0.004(4)
O20 0.147(9) 0.154(9) 0.278(14) -0.021(9) -0.045(10) -0.059(7)
O21 0.128(7) 0.103(4) 0.052(3) -0.041(3) -0.031(4) 0.006(5)
O22 0.178(10) 0.132(8) 0.167(8) -0.060(6) -0.094(7) 0.054(7)
O23 0.076(5) 0.099(4) 0.127(5) -0.060(4) -0.020(4) -0.001(4)
O24 0.331(16) 0.067(4) 0.115(7) -0.038(4) 0.005(9) -0.062(7)
O25 0.50(2) 0.68(2) 0.497(16) -0.456(14) -0.378(16) 0.39(2)
O26 0.056(4) 0.058(3) 0.105(4) -0.042(3) -0.026(3) 0.028(3)
O27 0.300(15) 0.177(10) 0.273(16) -0.022(10) -0.132(12) -0.105(10)
O28 0.105(8) 0.264(9) 0.120(5) -0.125(5) -0.030(5) 0.016(7)

loop_
_atom_type_symbol
_atom_type_description
_atom_type_scat_dispersion_real
_atom_type_scat_dispersion_imag
_atom_type_scat_source
Au Au -2.0133 8.8022 'International Tables Vol C Tables 4.2.6.8 and 6.1.1.4'
C C 0.0033 0.0016 'International Tables Vol C Tables 4.2.6.8 and 6.1.1.4'
H H 0.0000 0.0000 'International Tables Vol C Tables 4.2.6.8 and 6.1.1.4'
N N 0.0061 0.0033 'International Tables Vol C Tables 4.2.6.8 and 6.1.1.4'
O O 0.0106 0.0060 'International Tables Vol C Tables 4.2.6.8 and 6.1.1.4'
P P 0.1023 0.0942 'International Tables Vol C Tables 4.2.6.8 and 6.1.1.4'
S S 0.1246 0.1234 'International Tables Vol C Tables 4.2.6.8 and 6.1.1.4'

loop_
_geom_angle_atom_site_label_1
_geom_angle_atom_site_label_2
_geom_angle_atom_site_label_3
_geom_angle
P1 Au1 S1 177.05(8)
P1 Au1 Au2 92.91(5)
S1 Au1 Au2 88.20(5)
P3 Au2 P2 156.04(6)
P3 Au2 Au1 114.19(5)
P2 Au2 Au1 87.44(5)
P3 Au2 Au3 83.03(3)
P2 Au2 Au3 113.76(4)
Au1 Au2 Au3 75.536(8)
P4 Au3 S2 177.63(7)
P4 Au3 Au2 95.22(4)
S2 Au3 Au2 86.67(4)
C1 S1 Au1 106.1(2)
C6 S2 Au3 105.0(3)
C4 C1 C5 109.9(6)
C4 C1 C2 108.8(5)
C5 C1 C2 108.1(6)
C4 C1 S1 109.6(6)
C5 C1 S1 110.6(5)
C2 C1 S1 109.9(5)
N1 C2 C3 106.8(6)
N1 C2 C1 108.8(6)
C3 C2 C1 115.2(6)
N1 C2 H1 108.6
C3 C2 H1 108.6
C1 C2 H1 108.6
O1 C3 O2 122.2(6)
O1 C3 C2 115.9(7)
O2 C3 C2 121.9(6)
C1 C4 H2 109.5
C1 C4 H3 109.5
H2 C4 H3 109.5
C1 C4 H4 109.5
H2 C4 H4 109.5
H3 C4 H4 109.5
C1 C5 H5 109.5
C1 C5 H6 109.5
H5 C5 H6 109.5
C1 C5 H7 109.5
H5 C5 H7 109.5
H6 C5 H7 109.5
C10 C6 C7 111.9(7)
C10 C6 C9 110.6(8)
C7 C6 C9 107.6(6)
C10 C6 S2 113.0(5)
C7 C6 S2 109.8(6)
C9 C6 S2 103.4(6)
N2 C7 C6 114.2(7)
N2 C7 C8 107.7(6)
C6 C7 C8 114.9(7)
N2 C7 H8 106.5
C6 C7 H8 106.5
C8 C7 H8 106.5
O4 C8 O3 131.5(10)
O4 C8 C7 116.9(7)
O3 C8 C7 110.4(7)
C6 C9 H9 109.5
C6 C9 H10 109.5
H9 C9 H10 109.5
C6 C9 H11 109.5
H9 C9 H11 109.5
H10 C9 H11 109.5
C6 C10 H12 109.5
C6 C10 H13 109.5
H12 C10 H13 109.5
C6 C10 H14 109.5
H12 C10 H14 109.5
H13 C10 H14 109.5
C12 P1 C18 106.48(19)
C12 P1 C11 105.8(3)
C18 P1 C11 106.6(3)
C12 P1 Au1 114.35(13)
C18 P1 Au1 112.02(18)
C11 P1 Au1 111.1(3)
C24 P2 C11 108.4(3)
C24 P2 C30 101.87(19)
C11 P2 C30 105.7(3)
C24 P2 Au2 110.87(16)
C11 P2 Au2 117.2(2)
C30 P2 Au2 111.53(13)
C43 P3 C37 105.03(18)
C43 P3 C36 101.5(3)
C37 P3 C36 106.8(3)
C43 P3 Au2 109.36(15)
C37 P3 Au2 112.32(14)
C36 P3 Au2 120.4(2)
C36 P4 C49 105.8(3)
C36 P4 C55 105.6(3)
C49 P4 C55 104.53(18)
C36 P4 Au3 113.7(2)
C49 P4 Au3 112.39(17)
C55 P4 Au3 114.03(13)
P2 C11 P1 113.2(5)
P2 C11 H15 108.9
P1 C11 H15 108.9
P2 C11 H16 108.9
P1 C11 H16 108.9
H15 C11 H16 107.7
C13 C12 C17 120.0
C13 C12 P1 122.09(18)
C17 C12 P1 117.86(18)
C14 C13 C12 120.0
C14 C13 H17 120.0
C12 C13 H17 120.0
C13 C14 C15 120.0
C13 C14 H18 120.0
C15 C14 H18 120.0
C16 C15 C14 120.0
C16 C15 H19 120.0
C14 C15 H19 120.0
C17 C16 C15 120.0
C17 C16 H20 120.0
C15 C16 H20 120.0
C16 C17 C12 120.0
C16 C17 H21 120.0
C12 C17 H21 120.0
C19 C18 C23 120.0
C19 C18 P1 123.2(2)
C23 C18 P1 116.6(2)
C18 C19 C20 120.0
C18 C19 H22 120.0
C20 C19 H22 120.0
C21 C20 C19 120.0
C21 C20 H23 120.0
C19 C20 H23 120.0
C20 C21 C22 120.0
C20 C21 H24 120.0
C22 C21 H24 120.0
C23 C22 C21 120.0
C23 C22 H25 120.0
C21 C22 H25 120.0
C22 C23 C18 120.0
C22 C23 H26 120.0
C18 C23 H26 120.0
C25 C24 C29 120.0
C25 C24 P2 121.2(2)
C29 C24 P2 118.8(2)
C24 C25 C26 120.0
C24 C25 H27 120.0
C26 C25 H27 120.0
C27 C26 C25 120.0
C27 C26 H28 120.0
C25 C26 H28 120.0
C26 C27 C28 120.0
C26 C27 H29 120.0
C28 C27 H29 120.0
C29 C28 C27 120.0
C29 C28 H30 120.0
C27 C28 H30 120.0
C28 C29 C24 120.0
C28 C29 H31 120.0
C24 C29 H31 120.0
C31 C30 C35 120.0
C31 C30 P2 117.38(17)
C35 C30 P2 122.59(17)
C32 C31 C30 120.0
C32 C31 H32 120.0
C30 C31 H32 120.0
C31 C32 C33 120.0
C31 C32 H33 120.0
C33 C32 H33 120.0
C34 C33 C32 120.0
C34 C33 H34 120.0
C32 C33 H34 120.0
C35 C34 C33 120.0
C35 C34 H35 120.0
C33 C34 H35 120.0
C34 C35 C30 120.0
C34 C35 H36 120.0
C30 C35 H36 120.0
P4 C36 P3 112.5(4)
P4 C36 H37 109.1
P3 C36 H37 109.1
P4 C36 H38 109.1
P3 C36 H38 109.1
H37 C36 H38 107.8
C38 C37 C42 120.0
C38 C37 P3 121.73(19)
C42 C37 P3 118.16(19)
C37 C38 C39 120.0
C37 C38 H39 120.0
C39 C38 H39 120.0
C40 C39 C38 120.0
C40 C39 H40 120.0
C38 C39 H40 120.0
C39 C40 C41 120.0
C39 C40 H41 120.0
C41 C40 H41 120.0
C42 C41 C40 120.0
C42 C41 H42 120.0
C40 C41 H42 120.0
C41 C42 C37 120.0
C41 C42 H43 120.0
C37 C42 H43 120.0
C44 C43 C48 120.0
C44 C43 P3 120.50(18)
C48 C43 P3 119.28(18)
C45 C44 C43 120.0
C45 C44 H44 120.0
C43 C44 H44 120.0
C44 C45 C46 120.0
C44 C45 H45 120.0
C46 C45 H45 120.0
C47 C46 C45 120.0
C47 C46 H46 120.0
C45 C46 H46 120.0
C48 C47 C46 120.0
C48 C47 H47 120.0
C46 C47 H47 120.0
C47 C48 C43 120.0
C47 C48 H48 120.0
C43 C48 H48 120.0
C50 C49 C54 120.0
C50 C49 P4 121.9(2)
C54 C49 P4 118.1(2)
C49 C50 C51 120.0
C49 C50 H49 120.0
C51 C50 H49 120.0
C52 C51 C50 120.0
C52 C51 H50 120.0
C50 C51 H50 120.0
C51 C52 C53 120.0
C51 C52 H51 120.0
C53 C52 H51 120.0
C52 C53 C54 120.0
C52 C53 H52 120.0
C54 C53 H52 120.0
C53 C54 C49 120.0
C53 C54 H53 120.0
C49 C54 H53 120.0
C56 C55 C60 120.0
C56 C55 P4 120.93(18)
C60 C55 P4 119.04(18)
C55 C56 C57 120.0
C55 C56 H54 120.0
C57 C56 H54 120.0
C58 C57 C56 120.0
C58 C57 H55 120.0
C56 C57 H55 120.0
C57 C58 C59 120.0
C57 C58 H56 120.0
C59 C58 H56 120.0
C58 C59 C60 120.0
C58 C59 H57 120.0
C60 C59 H57 120.0
C59 C60 C55 120.0
C59 C60 H58 120.0
C55 C60 H58 120.0
P5 Au4 S3 176.53(8)
P5 Au4 Au5 93.31(5)
S3 Au4 Au5 89.50(6)
P6 Au5 P7 154.55(6)
P6 Au5 Au4 87.44(5)
P7 Au5 Au4 116.22(5)
P6 Au5 Au6 113.65(4)
P7 Au5 Au6 83.06(4)
Au4 Au5 Au6 75.473(10)
P8 Au6 S4 176.16(5)
P8 Au6 Au5 95.81(4)
S4 Au6 Au5 87.96(4)
C61 S3 Au4 105.4(3)
C66 S4 Au6 107.4(3)
C62 C61 C64 108.0(9)
C62 C61 C65 123.3(9)
C64 C61 C65 102.1(11)
C62 C61 S3 106.4(7)
C64 C61 S3 108.2(9)
C65 C61 S3 108.0(9)
C61 C62 C63 112.9(9)
C61 C62 N3 103.5(8)
C63 C62 N3 94.7(8)
C61 C62 H59 114.5
C63 C62 H59 114.5
N3 C62 H59 114.5
O5 C63 O6 130.3(12)
O5 C63 C62 124.3(11)
O6 C63 C62 102.5(8)
C61 C64 H60 109.5
C61 C64 H61 109.5
H60 C64 H61 109.5
C61 C64 H62 109.5
H60 C64 H62 109.5
H61 C64 H62 109.5
C61 C65 H63 109.5
C61 C65 H64 109.5
H63 C65 H64 109.5
C61 C65 H65 109.5
H63 C65 H65 109.5
H64 C65 H65 109.5
C69 C66 C70 111.2(7)
C69 C66 C67 113.2(6)
C70 C66 C67 110.0(6)
C69 C66 S4 111.4(5)
C70 C66 S4 104.9(5)
C67 C66 S4 105.6(6)
N4 C67 C68 115.0(7)
N4 C67 C66 119.4(6)
C68 C67 C66 107.9(7)
N4 C67 H66 104.3
C68 C67 H66 104.3
C66 C67 H66 104.3
O7 C68 O8 127.2(11)
O7 C68 C67 113.2(10)
O8 C68 C67 118.9(10)
C66 C69 H67 109.5
C66 C69 H68 109.5
H67 C69 H68 109.5
C66 C69 H69 109.5
H67 C69 H69 109.5
H68 C69 H69 109.5
C66 C70 H70 109.5
C66 C70 H71 109.5
H70 C70 H71 109.5
C66 C70 H72 109.5
H70 C70 H72 109.5
H71 C70 H72 109.5
C71 P5 C78 106.7(3)
C71 P5 C72 105.5(3)
C78 P5 C72 104.5(2)
C71 P5 Au4 112.0(2)
C78 P5 Au4 114.10(17)
C72 P5 Au4 113.31(14)
C84 P6 C90 105.0(2)
C84 P6 C71 105.3(3)
C90 P6 C71 106.4(3)
C84 P6 Au5 110.48(19)
C90 P6 Au5 110.83(15)
C71 P6 Au5 117.9(2)
C96 P7 C97 104.5(3)
C96 P7 C103 105.2(3)
C97 P7 C103 107.05(19)
C96 P7 Au5 120.0(2)
C97 P7 Au5 111.98(15)
C103 P7 Au5 107.39(16)
C115 P8 C109 105.0(2)
C115 P8 C96 103.6(3)
C109 P8 C96 106.6(3)
C115 P8 Au6 114.54(15)
C109 P8 Au6 113.48(19)
C96 P8 Au6 112.8(2)
P5 C71 P6 111.1(4)
P5 C71 H73 109.4
P6 C71 H73 109.4
P5 C71 H74 109.4
P6 C71 H74 109.4
H73 C71 H74 108.0
C73 C72 C77 120.0
C73 C72 P5 118.24(19)
C77 C72 P5 121.73(19)
C72 C73 C74 120.0
C72 C73 H75 120.0
C74 C73 H75 120.0
C75 C74 C73 120.0
C75 C74 H76 120.0
C73 C74 H76 120.0
C74 C75 C76 120.0
C74 C75 H77 120.0
C76 C75 H77 120.0
C77 C76 C75 120.0
C77 C76 H78 120.0
C75 C76 H78 120.0
C76 C77 C72 120.0
C76 C77 H79 120.0
C72 C77 H79 120.0
C79 C78 C83 120.0
C79 C78 P5 118.0(2)
C83 C78 P5 121.9(2)
C78 C79 C80 120.0
C78 C79 H80 120.0
C80 C79 H80 120.0
C81 C80 C79 120.0
C81 C80 H81 120.0
C79 C80 H81 120.0
C82 C81 C80 120.0
C82 C81 H82 120.0
C80 C81 H82 120.0
C81 C82 C83 120.0
C81 C82 H83 120.0
C83 C82 H83 120.0
C82 C83 C78 120.0
C82 C83 H84 120.0
C78 C83 H84 120.0
C85 C84 C89 120.0
C85 C84 P6 121.0(3)
C89 C84 P6 118.5(3)
C84 C85 C86 120.0
C84 C85 H85 120.0
C86 C85 H85 120.0
C85 C86 C87 120.0
C85 C86 H86 120.0
C87 C86 H86 120.0
C88 C87 C86 120.0
C88 C87 H87 120.0
C86 C87 H87 120.0
C87 C88 C89 120.0
C87 C88 H88 120.0
C89 C88 H88 120.0
C88 C89 C84 120.0
C88 C89 H89 120.0
C84 C89 H89 120.0
C91 C90 C95 120.0
C91 C90 P6 117.78(19)
C95 C90 P6 122.2(2)
C90 C91 C92 120.0
C90 C91 H90 120.0
C92 C91 H90 120.0
C93 C92 C91 120.0
C93 C92 H91 120.0
C91 C92 H91 120.0
C94 C93 C92 120.0
C94 C93 H92 120.0
C92 C93 H92 120.0
C93 C94 C95 120.0
C93 C94 H93 120.0
C95 C94 H93 120.0
C94 C95 C90 120.0
C94 C95 H94 120.0
C90 C95 H94 120.0
P7 C96 P8 109.5(4)
P7 C96 H95 109.8
P8 C96 H95 109.8
P7 C96 H96 109.8
P8 C96 H96 109.8
H95 C96 H96 108.2
C98 C97 C102 120.0
C98 C97 P7 115.0(2)
C102 C97 P7 125.0(2)
C97 C98 C99 120.0
C97 C98 H97 120.0
C99 C98 H97 120.0
C100 C99 C98 120.0
C100 C99 H98 120.0
C98 C99 H98 120.0
C99 C100 C101 120.0
C99 C100 H99 120.0
C101 C100 H99 120.0
C100 C101 C102 120.0
C100 C101 H100 120.0
C102 C101 H100 120.0
C101 C102 C97 120.0
C101 C102 H101 120.0
C97 C102 H101 120.0
C104 C103 C108 120.0
C104 C103 P7 118.8(2)
C108 C103 P7 121.2(2)
C103 C104 C105 120.0
C103 C104 H102 120.0
C105 C104 H102 120.0
C106 C105 C104 120.0
C106 C105 H103 120.0
C104 C105 H103 120.0
C105 C106 C107 120.0
C105 C106 H104 120.0
C107 C106 H104 120.0
C108 C107 C106 120.0
C108 C107 H105 120.0
C106 C107 H105 120.0
C107 C108 C103 120.0
C107 C108 H106 120.0
C103 C108 H106 120.0
C110 C109 C114 120.0
C110 C109 P8 120.9(2)
C114 C109 P8 119.0(2)
C109 C110 C111 120.0
C109 C110 H107 120.0
C111 C110 H107 120.0
C112 C111 C110 120.0
C112 C111 H108 120.0
C110 C111 H108 120.0
C111 C112 C113 120.0
C111 C112 H109 120.0
C113 C112 H109 120.0
C114 C113 C112 120.0
C114 C113 H110 120.0
C112 C113 H110 120.0
C113 C114 C109 120.0
C113 C114 H111 120.0
C109 C114 H111 120.0
C116 C115 C120 120.0
C116 C115 P8 123.1(2)
C120 C115 P8 116.7(2)
C115 C116 C117 120.0
C115 C116 H112 120.0
C117 C116 H112 120.0
C118 C117 C116 120.0
C118 C117 H113 120.0
C116 C117 H113 120.0
C117 C118 C119 120.0
C117 C118 H114 120.0
C119 C118 H114 120.0
C120 C119 C118 120.0
C120 C119 H115 120.0
C118 C119 H115 120.0
C119 C120 C115 120.0
C119 C120 H116 120.0
C115 C120 H116 120.0

loop_
_geom_bond_atom_site_label_1
_geom_bond_atom_site_label_2
_geom_bond_distance
Au1 P1 2.2801(18)
Au1 S1 2.2874(19)
Au1 Au2 3.0190(4)
Au2 P3 2.3118(18)
Au2 P2 2.3257(18)
Au2 Au3 3.0723(3)
Au3 P4 2.2787(19)
Au3 S2 2.293(2)
S1 C1 1.823(9)
S2 C6 1.854(9)
N1 C2 1.487(8)
N2 C7 1.489(11)
O1 C3 1.270(9)
O2 C3 1.276(9)
O3 C8 1.267(10)
O4 C8 1.146(11)
C1 C4 1.542(10)
C1 C5 1.546(10)
C1 C2 1.580(11)
C2 C3 1.495(9)
C2 H1 1.0000
C4 H2 0.9800
C4 H3 0.9800
C4 H4 0.9800
C5 H5 0.9800
C5 H6 0.9800
C5 H7 0.9800
C6 C10 1.491(12)
C6 C7 1.538(9)
C6 C9 1.541(12)
C7 C8 1.643(14)
C7 H8 1.0000
C9 H9 0.9800
C9 H10 0.9800
C9 H11 0.9800
C10 H12 0.9800
C10 H13 0.9800
C10 H14 0.9800
P1 C12 1.794(4)
P1 C18 1.793(4)
P1 C11 1.845(9)
P2 C24 1.785(3)
P2 C11 1.793(8)
P2 C30 1.811(4)
P3 C43 1.804(4)
P3 C37 1.824(4)
P3 C36 1.829(6)
P4 C36 1.805(7)
P4 C49 1.814(4)
P4 C55 1.839(4)
C11 H15 0.9900
C11 H16 0.9900
C12 C13 1.3900
C12 C17 1.3900
C13 C14 1.3900
C13 H17 0.9500
C14 C15 1.3900
C14 H18 0.9500
C15 C16 1.3900
C15 H19 0.9500
C16 C17 1.3900
C16 H20 0.9500
C17 H21 0.9500
C18 C19 1.3900
C18 C23 1.3900
C19 C20 1.3900
C19 H22 0.9500
C20 C21 1.3900
C20 H23 0.9500
C21 C22 1.3900
C21 H24 0.9500
C22 C23 1.3900
C22 H25 0.9500
C23 H26 0.9500
C24 C25 1.3900
C24 C29 1.3900
C25 C26 1.3900
C25 H27 0.9500
C26 C27 1.3900
C26 H28 0.9500
C27 C28 1.3900
C27 H29 0.9500
C28 C29 1.3900
C28 H30 0.9500
C29 H31 0.9500
C30 C31 1.3900
C30 C35 1.3900
C31 C32 1.3900
C31 H32 0.9500
C32 C33 1.3900
C32 H33 0.9500
C33 C34 1.3900
C33 H34 0.9500
C34 C35 1.3900
C34 H35 0.9500
C35 H36 0.9500
C36 H37 0.9900
C36 H38 0.9900
C37 C38 1.3900
C37 C42 1.3900
C38 C39 1.3900
C38 H39 0.9500
C39 C40 1.3900
C39 H40 0.9500
C40 C41 1.3900
C40 H41 0.9500
C41 C42 1.3900
C41 H42 0.9500
C42 H43 0.9500
C43 C44 1.3900
C43 C48 1.3900
C44 C45 1.3900
C44 H44 0.9500
C45 C46 1.3900
C45 H45 0.9500
C46 C47 1.3900
C46 H46 0.9500
C47 C48 1.3900
C47 H47 0.9500
C48 H48 0.9500
C49 C50 1.3900
C49 C54 1.3900
C50 C51 1.3900
C50 H49 0.9500
C51 C52 1.3900
C51 H50 0.9500
C52 C53 1.3900
C52 H51 0.9500
C53 C54 1.3900
C53 H52 0.9500
C54 H53 0.9500
C55 C56 1.3900
C55 C60 1.3900
C56 C57 1.3900
C56 H54 0.9500
C57 C58 1.3900
C57 H55 0.9500
C58 C59 1.3900
C58 H56 0.9500
C59 C60 1.3900
C59 H57 0.9500
C60 H58 0.9500
Au4 P5 2.252(2)
Au4 S3 2.277(2)
Au4 Au5 2.9932(4)
Au5 P6 2.3101(19)
Au5 P7 2.323(2)
Au5 Au6 3.0220(3)
Au6 P8 2.279(2)
Au6 S4 2.294(2)
S3 C61 1.849(11)
S4 C66 1.893(9)
N3 C62 1.660(14)
N4 C67 1.450(11)
O5 C63 1.274(9)
O6 C63 1.294(9)
O7 C68 1.244(15)
O8 C68 1.261(14)
C61 C62 1.469(13)
C61 C64 1.478(14)
C61 C65 1.549(15)
C62 C63 1.530(15)
C62 H59 1.0000
C64 H60 0.9800
C64 H61 0.9800
C64 H62 0.9800
C65 H63 0.9800
C65 H64 0.9800
C65 H65 0.9800
C66 C69 1.475(12)
C66 C70 1.569(11)
C66 C67 1.604(9)
C67 C68 1.584(15)
C67 H66 1.0000
C69 H67 0.9800
C69 H68 0.9800
C69 H69 0.9800
C70 H70 0.9800
C70 H71 0.9800
C70 H72 0.9800
P5 C71 1.826(9)
P5 C78 1.832(4)
P5 C72 1.852(4)
P6 C84 1.811(4)
P6 C90 1.819(5)
P6 C71 1.858(7)
P7 C96 1.800(6)
P7 C97 1.818(4)
P7 C103 1.825(5)
P8 C115 1.813(4)
P8 C109 1.826(5)
P8 C96 1.876(6)
C71 H73 0.9900
C71 H74 0.9900
C72 C73 1.3900
C72 C77 1.3900
C73 C74 1.3900
C73 H75 0.9500
C74 C75 1.3900
C74 H76 0.9500
C75 C76 1.3900
C75 H77 0.9500
C76 C77 1.3900
C76 H78 0.9500
C77 H79 0.9500
C78 C79 1.3900
C78 C83 1.3900
C79 C80 1.3900
C79 H80 0.9500
C80 C81 1.3900
C80 H81 0.9500
C81 C82 1.3900
C81 H82 0.9500
C82 C83 1.3900
C82 H83 0.9500
C83 H84 0.9500
C84 C85 1.3900
C84 C89 1.3900
C85 C86 1.3900
C85 H85 0.9500
C86 C87 1.3900
C86 H86 0.9500
C87 C88 1.3900
C87 H87 0.9500
C88 C89 1.3900
C88 H88 0.9500
C89 H89 0.9500
C90 C91 1.3900
C90 C95 1.3900
C91 C92 1.3900
C91 H90 0.9500
C92 C93 1.3900
C92 H91 0.9500
C93 C94 1.3900
C93 H92 0.9500
C94 C95 1.3900
C94 H93 0.9500
C95 H94 0.9500
C96 H95 0.9900
C96 H96 0.9900
C97 C98 1.3900
C97 C102 1.3900
C98 C99 1.3900
C98 H97 0.9500
C99 C100 1.3900
C99 H98 0.9500
C100 C101 1.3900
C100 H99 0.9500
C101 C102 1.3900
C101 H100 0.9500
C102 H101 0.9500
C103 C104 1.3900
C103 C108 1.3900
C104 C105 1.3900
C104 H102 0.9500
C105 C106 1.3900
C105 H103 0.9500
C106 C107 1.3900
C106 H104 0.9500
C107 C108 1.3900
C107 H105 0.9500
C108 H106 0.9500
C109 C110 1.3900
C109 C114 1.3900
C110 C111 1.3900
C110 H107 0.9500
C111 C112 1.3900
C111 H108 0.9500
C112 C113 1.3900
C112 H109 0.9500
C113 C114 1.3900
C113 H110 0.9500
C114 H111 0.9500
C115 C116 1.3900
C115 C120 1.3900
C116 C117 1.3900
C116 H112 0.9500
C117 C118 1.3900
C117 H113 0.9500
C118 C119 1.3900
C118 H114 0.9500
C119 C120 1.3900
C119 H115 0.9500
C120 H116 0.9500

loop_
_geom_torsion_atom_site_label_1
_geom_torsion_atom_site_label_2
_geom_torsion_atom_site_label_3
_geom_torsion_atom_site_label_4
_geom_torsion
P1 Au1 Au2 P3 164.31(6)
S1 Au1 Au2 P3 -12.95(7)
P1 Au1 Au2 P2 -5.01(6)
S1 Au1 Au2 P2 177.72(7)
P1 Au1 Au2 Au3 -120.36(5)
S1 Au1 Au2 Au3 62.38(6)
P3 Au2 Au3 P4 9.16(7)
P2 Au2 Au3 P4 171.34(7)
Au1 Au2 Au3 P4 -108.09(5)
P3 Au2 Au3 S2 -169.42(8)
P2 Au2 Au3 S2 -7.23(8)
Au1 Au2 Au3 S2 73.33(6)
Au2 Au1 S1 C1 145.7(2)
Au2 Au3 S2 C6 121.7(2)
Au1 S1 C1 C4 71.5(4)
Au1 S1 C1 C5 -49.8(5)
Au1 S1 C1 C2 -169.0(3)
C4 C1 C2 N1 60.9(8)
C5 C1 C2 N1 -179.9(6)
S1 C1 C2 N1 -59.2(6)
C4 C1 C2 C3 -179.3(7)
C5 C1 C2 C3 -60.1(9)
S1 C1 C2 C3 60.7(7)
N1 C2 C3 O1 -154.4(7)
C1 C2 C3 O1 84.6(9)
N1 C2 C3 O2 25.0(10)
C1 C2 C3 O2 -96.0(8)
Au3 S2 C6 C10 -54.6(6)
Au3 S2 C6 C7 71.2(5)
Au3 S2 C6 C9 -174.2(4)
C10 C6 C7 N2 168.2(8)
C9 C6 C7 N2 -70.1(10)
S2 C6 C7 N2 41.8(9)
C10 C6 C7 C8 -66.7(9)
C9 C6 C7 C8 55.0(10)
S2 C6 C7 C8 166.9(5)
N2 C7 C8 O4 -157.9(7)
C6 C7 C8 O4 73.7(10)
N2 C7 C8 O3 33.0(8)
C6 C7 C8 O3 -95.5(8)
Au2 Au1 P1 C12 147.13(17)
Au2 Au1 P1 C18 -91.62(16)
Au2 Au1 P1 C11 27.5(2)
P3 Au2 P2 C24 -49.5(3)
Au1 Au2 P2 C24 105.90(19)
Au3 Au2 P2 C24 178.87(18)
P3 Au2 P2 C11 -174.7(3)
Au1 Au2 P2 C11 -19.3(3)
Au3 Au2 P2 C11 53.7(3)
P3 Au2 P2 C30 63.3(2)
Au1 Au2 P2 C30 -141.32(11)
Au3 Au2 P2 C30 -68.35(12)
P2 Au2 P3 C43 -50.9(2)
Au1 Au2 P3 C43 156.21(10)
Au3 Au2 P3 C43 85.53(11)
P2 Au2 P3 C37 65.3(3)
Au1 Au2 P3 C37 -87.59(16)
Au3 Au2 P3 C37 -158.27(16)
P2 Au2 P3 C36 -167.6(3)
Au1 Au2 P3 C36 39.5(3)
Au3 Au2 P3 C36 -31.2(3)
Au2 Au3 P4 C36 11.2(3)
Au2 Au3 P4 C49 -108.88(12)
Au2 Au3 P4 C55 132.38(15)
C24 P2 C11 P1 -81.8(4)
C30 P2 C11 P1 169.6(3)
Au2 P2 C11 P1 44.6(4)
C12 P1 C11 P2 -172.3(3)
C18 P1 C11 P2 74.7(4)
Au1 P1 C11 P2 -47.6(4)
C18 P1 C12 C13 42.9(3)
C11 P1 C12 C13 -70.2(3)
Au1 P1 C12 C13 167.19(17)
C18 P1 C12 C17 -134.6(2)
C11 P1 C12 C17 112.3(3)
Au1 P1 C12 C17 -10.3(2)
C17 C12 C13 C14 0.0
P1 C12 C13 C14 -177.5(2)
C12 C13 C14 C15 0.0
C13 C14 C15 C16 0.0
C14 C15 C16 C17 0.0
C15 C16 C17 C12 0.0
C13 C12 C17 C16 0.0
P1 C12 C17 C16 177.6(2)
C12 P1 C18 C19 -73.8(3)
C11 P1 C18 C19 38.8(4)
Au1 P1 C18 C19 160.5(2)
C12 P1 C18 C23 101.2(3)
C11 P1 C18 C23 -146.3(3)
Au1 P1 C18 C23 -24.5(2)
C23 C18 C19 C20 0.0
P1 C18 C19 C20 174.8(2)
C18 C19 C20 C21 0.0
C19 C20 C21 C22 0.0
C20 C21 C22 C23 0.0
C21 C22 C23 C18 0.0
C19 C18 C23 C22 0.0
P1 C18 C23 C22 -175.1(2)
C11 P2 C24 C25 -74.1(5)
C30 P2 C24 C25 37.1(4)
Au2 P2 C24 C25 155.8(3)
C11 P2 C24 C29 103.8(4)
C30 P2 C24 C29 -145.0(3)
Au2 P2 C24 C29 -26.2(3)
C29 C24 C25 C26 0.0
P2 C24 C25 C26 177.9(3)
C24 C25 C26 C27 0.0
C25 C26 C27 C28 0.0
C26 C27 C28 C29 0.0
C27 C28 C29 C24 0.0
C25 C24 C29 C28 0.0
P2 C24 C29 C28 -178.0(3)
C24 P2 C30 C31 64.8(2)
C11 P2 C30 C31 178.0(3)
Au2 P2 C30 C31 -53.54(18)
C24 P2 C30 C35 -117.3(2)
C11 P2 C30 C35 -4.1(3)
Au2 P2 C30 C35 124.36(18)
C35 C30 C31 C32 0.0
P2 C30 C31 C32 177.96(19)
C30 C31 C32 C33 0.0
C31 C32 C33 C34 0.0
C32 C33 C34 C35 0.0
C33 C34 C35 C30 0.0
C31 C30 C35 C34 0.0
P2 C30 C35 C34 -177.8(2)
C49 P4 C36 P3 90.0(4)
C55 P4 C36 P3 -159.6(3)
Au3 P4 C36 P3 -33.8(5)
C43 P3 C36 P4 -72.8(4)
C37 P3 C36 P4 177.5(3)
Au2 P3 C36 P4 47.9(5)
C43 P3 C37 C38 -108.8(3)
C36 P3 C37 C38 -1.6(4)
Au2 P3 C37 C38 132.4(3)
C43 P3 C37 C42 75.1(3)
C36 P3 C37 C42 -177.7(3)
Au2 P3 C37 C42 -43.7(3)
C42 C37 C38 C39 0.0
P3 C37 C38 C39 -176.0(3)
C37 C38 C39 C40 0.0
C38 C39 C40 C41 0.0
C39 C40 C41 C42 0.0
C40 C41 C42 C37 0.0
C38 C37 C42 C41 0.0
P3 C37 C42 C41 176.2(2)
C37 P3 C43 C44 56.2(2)
C36 P3 C43 C44 -54.8(3)
Au2 P3 C43 C44 176.99(17)
C37 P3 C43 C48 -129.2(2)
C36 P3 C43 C48 119.7(3)
Au2 P3 C43 C48 -8.5(2)
C48 C43 C44 C45 0.0
P3 C43 C44 C45 174.49(18)
C43 C44 C45 C46 0.0
C44 C45 C46 C47 0.0
C45 C46 C47 C48 0.0
C46 C47 C48 C43 0.0
C44 C43 C48 C47 0.0
P3 C43 C48 C47 -174.55(17)
C36 P4 C49 C50 50.4(3)
C55 P4 C49 C50 -60.8(3)
Au3 P4 C49 C50 175.1(2)
C36 P4 C49 C54 -130.8(3)
C55 P4 C49 C54 118.0(2)
Au3 P4 C49 C54 -6.2(2)
C54 C49 C50 C51 0.0
P4 C49 C50 C51 178.73(19)
C49 C50 C51 C52 0.0
C50 C51 C52 C53 0.0
C51 C52 C53 C54 0.0
C52 C53 C54 C49 0.0
C50 C49 C54 C53 0.0
P4 C49 C54 C53 -178.78(19)
C36 P4 C55 C56 141.0(3)
C49 P4 C55 C56 -107.7(3)
Au3 P4 C55 C56 15.4(3)
C36 P4 C55 C60 -37.2(3)
C49 P4 C55 C60 74.2(2)
Au3 P4 C55 C60 -162.73(17)
C60 C55 C56 C57 0.0
P4 C55 C56 C57 -178.1(2)
C55 C56 C57 C58 0.0
C56 C57 C58 C59 0.0
C57 C58 C59 C60 0.0
C58 C59 C60 C55 0.0
C56 C55 C60 C59 0.0
P4 C55 C60 C59 178.1(2)
P5 Au4 Au5 P6 7.86(7)
S3 Au4 Au5 P6 -170.11(10)
P5 Au4 Au5 P7 -162.37(7)
S3 Au4 Au5 P7 19.66(10)
P5 Au4 Au5 Au6 123.10(6)
S3 Au4 Au5 Au6 -54.87(8)
P6 Au5 Au6 P8 -170.44(8)
P7 Au5 Au6 P8 -10.44(8)
Au4 Au5 Au6 P8 108.99(6)
P6 Au5 Au6 S4 10.32(8)
P7 Au5 Au6 S4 170.32(8)
Au4 Au5 Au6 S4 -70.25(6)
Au5 Au4 S3 C61 -131.1(3)
Au5 Au6 S4 C66 -128.4(2)
Au4 S3 C61 C62 -175.9(5)
Au4 S3 C61 C64 68.2(9)
Au4 S3 C61 C65 -41.7(7)
C64 C61 C62 C63 -69.7(12)
C65 C61 C62 C63 48.9(14)
S3 C61 C62 C63 174.2(6)
C64 C61 C62 N3 -170.9(12)
C65 C61 C62 N3 -52.3(15)
S3 C61 C62 N3 73.1(9)
C61 C62 C63 O5 -67.9(11)
N3 C62 C63 O5 38.9(11)
C61 C62 C63 O6 94.5(9)
N3 C62 C63 O6 -158.7(8)
Au6 S4 C66 C69 44.3(5)
Au6 S4 C66 C70 164.7(4)
Au6 S4 C66 C67 -79.1(5)
C69 C66 C67 N4 -66.3(11)
C70 C66 C67 N4 168.6(8)
S4 C66 C67 N4 55.9(9)
C69 C66 C67 C68 67.5(9)
C70 C66 C67 C68 -57.6(9)
S4 C66 C67 C68 -170.3(6)
N4 C67 C68 O7 42.5(12)
C66 C67 C68 O7 -93.5(10)
N4 C67 C68 O8 -128.3(9)
C66 C67 C68 O8 95.7(10)
Au5 Au4 P5 C71 -31.2(2)
Au5 Au4 P5 C78 90.17(17)
Au5 Au4 P5 C72 -150.44(17)
P7 Au5 P6 C84 54.3(3)
Au4 Au5 P6 C84 -105.0(2)
Au6 Au5 P6 C84 -177.9(2)
P7 Au5 P6 C90 -61.7(2)
Au4 Au5 P6 C90 139.04(13)
Au6 Au5 P6 C90 66.12(13)
P7 Au5 P6 C71 175.4(3)
Au4 Au5 P6 C71 16.1(3)
Au6 Au5 P6 C71 -56.8(3)
P6 Au5 P7 C96 169.2(3)
Au4 Au5 P7 C96 -34.0(3)
Au6 Au5 P7 C96 36.0(3)
P6 Au5 P7 C97 -67.8(3)
Au4 Au5 P7 C97 88.93(17)
Au6 Au5 P7 C97 158.95(18)
P6 Au5 P7 C103 49.4(2)
Au4 Au5 P7 C103 -153.82(10)
Au6 Au5 P7 C103 -83.80(11)
Au5 Au6 P8 C115 -129.88(17)
Au5 Au6 P8 C109 109.61(13)
Au5 Au6 P8 C96 -11.7(3)
C78 P5 C71 P6 -77.3(4)
C72 P5 C71 P6 171.9(3)
Au4 P5 C71 P6 48.2(4)
C84 P6 C71 P5 82.0(4)
C90 P6 C71 P5 -166.9(3)
Au5 P6 C71 P5 -41.7(4)
C71 P5 C72 C73 -110.1(3)
C78 P5 C72 C73 137.6(2)
Au4 P5 C72 C73 12.8(3)
C71 P5 C72 C77 72.0(3)
C78 P5 C72 C77 -40.3(3)
Au4 P5 C72 C77 -165.10(19)
C77 C72 C73 C74 0.0
P5 C72 C73 C74 -177.9(2)
C72 C73 C74 C75 0.0
C73 C74 C75 C76 0.0
C74 C75 C76 C77 0.0
C75 C76 C77 C72 0.0
C73 C72 C77 C76 0.0
P5 C72 C77 C76 177.8(3)
C71 P5 C78 C79 145.7(3)
C72 P5 C78 C79 -102.9(3)
Au4 P5 C78 C79 21.4(3)
C71 P5 C78 C83 -36.8(4)
C72 P5 C78 C83 74.7(3)
Au4 P5 C78 C83 -161.0(3)
C83 C78 C79 C80 0.0
P5 C78 C79 C80 177.6(2)
C78 C79 C80 C81 0.0
C79 C80 C81 C82 0.0
C80 C81 C82 C83 0.0
C81 C82 C83 C78 0.0
C79 C78 C83 C82 0.0
P5 C78 C83 C82 -177.5(3)
C90 P6 C84 C85 133.8(3)
C71 P6 C84 C85 -114.1(4)
Au5 P6 C84 C85 14.3(4)
C90 P6 C84 C89 -38.0(4)
C71 P6 C84 C89 74.1(5)
Au5 P6 C84 C89 -157.5(4)
C89 C84 C85 C86 0.0
P6 C84 C85 C86 -171.7(4)
C84 C85 C86 C87 0.0
C85 C86 C87 C88 0.0
C86 C87 C88 C89 0.0
C87 C88 C89 C84 0.0
C85 C84 C89 C88 0.0
P6 C84 C89 C88 171.9(4)
C84 P6 C90 C91 -61.7(3)
C71 P6 C90 C91 -173.0(3)
Au5 P6 C90 C91 57.6(2)
C84 P6 C90 C95 119.5(3)
C71 P6 C90 C95 8.2(3)
Au5 P6 C90 C95 -121.2(2)
C95 C90 C91 C92 0.0
P6 C90 C91 C92 -178.8(2)
C90 C91 C92 C93 0.0
C91 C92 C93 C94 0.0
C92 C93 C94 C95 0.0
C93 C94 C95 C90 0.0
C91 C90 C95 C94 0.0
P6 C90 C95 C94 178.8(2)
C97 P7 C96 P8 -179.3(3)
C103 P7 C96 P8 68.2(4)
Au5 P7 C96 P8 -52.8(5)
C115 P8 C96 P7 160.8(3)
C109 P8 C96 P7 -88.7(4)
Au6 P8 C96 P7 36.4(4)
C96 P7 C97 C98 177.3(3)
C103 P7 C97 C98 -71.4(3)
Au5 P7 C97 C98 46.0(3)
C96 P7 C97 C102 -1.7(4)
C103 P7 C97 C102 109.5(3)
Au5 P7 C97 C102 -133.1(3)
C102 C97 C98 C99 0.0
P7 C97 C98 C99 -179.1(2)
C97 C98 C99 C100 0.0
C98 C99 C100 C101 0.0
C99 C100 C101 C102 0.0
C100 C101 C102 C97 0.0
C98 C97 C102 C101 0.0
P7 C97 C102 C101 179.0(3)
C96 P7 C103 C104 57.0(3)
C97 P7 C103 C104 -53.7(3)
Au5 P7 C103 C104 -174.1(2)
C96 P7 C103 C108 -119.6(3)
C97 P7 C103 C108 129.7(3)
Au5 P7 C103 C108 9.3(2)
C108 C103 C104 C105 0.0
P7 C103 C104 C105 -176.7(2)
C103 C104 C105 C106 0.0
C104 C105 C106 C107 0.0
C105 C106 C107 C108 0.0
C106 C107 C108 C103 0.0
C104 C103 C108 C107 0.0
P7 C103 C108 C107 176.6(2)
C115 P8 C109 C110 56.6(3)
C96 P8 C109 C110 -52.9(3)
Au6 P8 C109 C110 -177.6(2)
C115 P8 C109 C114 -121.1(3)
C96 P8 C109 C114 129.4(3)
Au6 P8 C109 C114 4.7(3)
C114 C109 C110 C111 0.0
P8 C109 C110 C111 -177.7(2)
C109 C110 C111 C112 0.0
C110 C111 C112 C113 0.0
C111 C112 C113 C114 0.0
C112 C113 C114 C109 0.0
C110 C109 C114 C113 0.0
P8 C109 C114 C113 177.8(2)
C109 P8 C115 C116 -72.2(3)
C96 P8 C115 C116 39.4(3)
Au6 P8 C115 C116 162.65(18)
C109 P8 C115 C120 103.1(3)
C96 P8 C115 C120 -145.3(3)
Au6 P8 C115 C120 -22.1(3)
C120 C115 C116 C117 0.0
P8 C115 C116 C117 175.1(3)
C115 C116 C117 C118 0.0
C116 C117 C118 C119 0.0
C117 C118 C119 C120 0.0
C118 C119 C120 C115 0.0
C116 C115 C120 C119 0.0
P8 C115 C120 C119 -175.4(2)
